data_2230337
loop_
_publ_author_name
'Vijay Kumar, D.'
'Thippeswamy, G. B.'
'Jayashree, B. S.'
'Sridhar, M. A.'

_publ_section_title
;
 1-(2-Hydroxy-5-methylphenyl)-3-(2-methylphenyl)prop-2-en-1-one
;
_journal_coeditor_code HB5868
_journal_issue 6
_journal_name_full 'Acta Crystallographica Section E'
_journal_page_first o1492
_journal_paper_doi 10.1107/S1600536811018381
_journal_volume 67
_journal_year 2011
_chemical_formula_iupac 'C17 H16 O2'
_chemical_formula_moiety 'C17 H16 O2'
_chemical_formula_sum 'C17 H16 O2'
_chemical_formula_weight 252.30
_chemical_name_systematic
;
1-(2-Hydroxy-5-methylphenyl)-3-(2-methylphenyl)prop-2-en-1-one
;
_space_group_IT_number 61
_symmetry_cell_setting orthorhombic
_symmetry_space_group_name_Hall '-P 2ac 2ab'
_symmetry_space_group_name_H-M 'P b c a'
_atom_sites_solution_hydrogens geom
_atom_sites_solution_primary direct
_atom_sites_solution_secondary difmap
_audit_creation_method SHELXL97
_cell_angle_alpha 90.00
_cell_angle_beta 90.00
_cell_angle_gamma 90.00
_cell_formula_units_Z 8
_cell_length_a 13.3930(11)
_cell_length_b 14.1740(16)
_cell_length_c 14.5710(15)
_cell_measurement_reflns_used 8036
_cell_measurement_temperature 293(2)
_cell_measurement_theta_max 25.02
_cell_measurement_theta_min 2.35
_cell_volume 2766.0(5)
_computing_cell_refinement 'SCALEPACK (Otwinowski & Minor, 1997)'
_computing_data_collection '<i>XPRESS</i> (MacScience, 2002)'
_computing_data_reduction 'DENZO and SCALEPACK (Otwinowski & Minor, 1997)'
_computing_molecular_graphics 'ORTEPII (Johnson, 1976)'
_computing_publication_material 'PLATON (Spek, 2009)'
_computing_structure_refinement 'SHELXL97 (Sheldrick, 2008)'
_computing_structure_solution 'SHELXS97 (Sheldrick, 2008)'
_diffrn_ambient_temperature 293(2)
_diffrn_detector_area_resol_mean 10.0
_diffrn_measured_fraction_theta_full 0.994
_diffrn_measured_fraction_theta_max 0.994
_diffrn_measurement_device_type 'MacScience DIPLabo 32001'
_diffrn_measurement_method \w
_diffrn_radiation_monochromator graphite
_diffrn_radiation_source 'fine-focus sealed tube'
_diffrn_radiation_type MoK\a
_diffrn_radiation_wavelength 0.71073
_diffrn_reflns_av_R_equivalents 0.0436
_diffrn_reflns_av_sigmaI/netI 0.0316
_diffrn_reflns_limit_h_max 15
_diffrn_reflns_limit_h_min -15
_diffrn_reflns_limit_k_max 16
_diffrn_reflns_limit_k_min -15
_diffrn_reflns_limit_l_max 17
_diffrn_reflns_limit_l_min -17
_diffrn_reflns_number 8036
_diffrn_reflns_theta_full 25.02
_diffrn_reflns_theta_max 25.02
_diffrn_reflns_theta_min 2.52
_diffrn_standards_number 0
_exptl_absorpt_coefficient_mu 0.078
_exptl_absorpt_correction_type none
_exptl_absorpt_process_details none
_exptl_crystal_colour orange
_exptl_crystal_density_diffrn 1.212
_exptl_crystal_density_method 'not measured'
_exptl_crystal_description block
_exptl_crystal_F_000 1072
_exptl_crystal_size_max 0.29
_exptl_crystal_size_mid 0.27
_exptl_crystal_size_min 0.25
_refine_diff_density_max 0.369
_refine_diff_density_min -0.377
_refine_ls_extinction_coef 0.025(4)
_refine_ls_extinction_expression Fc^*^=kFc[1+0.001xFc^2^\l^3^/sin(2\q)]^-1/4^
_refine_ls_extinction_method 'SHELXL97 (Sheldrick, 2008)'
_refine_ls_goodness_of_fit_ref 1.146
_refine_ls_hydrogen_treatment constr
_refine_ls_matrix_type full
_refine_ls_number_parameters 175
_refine_ls_number_reflns 2422
_refine_ls_number_restraints 0
_refine_ls_restrained_S_all 1.146
_refine_ls_R_factor_all 0.1063
_refine_ls_R_factor_gt 0.0730
_refine_ls_shift/su_max 0.009
_refine_ls_shift/su_mean 0.000
_refine_ls_structure_factor_coef Fsqd
_refine_ls_weighting_details 'calc w=1/[\s^2^(Fo^2^)+(0.1131P)^2^+0.2932P] where P=(Fo^2^+2Fc^2^)/3'
_refine_ls_weighting_scheme calc
_refine_ls_wR_factor_gt 0.1746
_refine_ls_wR_factor_ref 0.2091
_reflns_number_gt 1654
_reflns_number_total 2422
_reflns_threshold_expression I>2\s(I)
_cod_data_source_file hb5868.cif
_cod_data_source_block I
_cod_database_code 2230337
_cod_database_fobs_code 2230337

loop_
_symmetry_equiv_pos_as_xyz
'x, y, z'
'-x+1/2, -y, z+1/2'
'x+1/2, -y+1/2, -z'
'-x, y+1/2, -z+1/2'
'-x, -y, -z'
'x-1/2, y, -z-1/2'
'-x-1/2, y-1/2, z'
'x, -y-1/2, z-1/2'

loop_
_atom_site_type_symbol
_atom_site_label
_atom_site_fract_x
_atom_site_fract_y
_atom_site_fract_z
_atom_site_U_iso_or_equiv
_atom_site_adp_type
_atom_site_calc_flag
_atom_site_refinement_flags
_atom_site_occupancy
_atom_site_symmetry_multiplicity
_atom_site_disorder_assembly
_atom_site_disorder_group
C C1 0.93869(16) 0.33849(16) 0.36305(17) 0.0641(7) Uani d . 1 1 . .
C C2 0.91789(15) 0.39731(16) 0.44755(17) 0.0667(7) Uani d . 1 1 . .
H H2 0.9447 0.3787 0.5036 0.080 Uiso calc R 1 1 . .
C C3 0.86192(16) 0.47546(16) 0.44390(17) 0.0657(7) Uani d . 1 1 . .
H H3 0.8382 0.4919 0.3861 0.079 Uiso calc R 1 1 . .
C C4 0.83271(15) 0.53964(17) 0.52070(17) 0.0686(7) Uani d . 1 1 . .
C C5 0.8504(2) 0.5140(2) 0.6137(2) 0.0882(9) Uani d . 1 1 . .
H H5 0.8804 0.4563 0.6266 0.106 Uiso calc R 1 1 . .
C C6 0.8230(3) 0.5747(3) 0.6874(2) 0.1102(11) Uani d . 1 1 . .
H H6 0.8356 0.5570 0.7477 0.132 Uiso calc R 1 1 . .
C C7 0.7767(3) 0.6617(3) 0.6682(3) 0.1179(14) Uani d . 1 1 . .
H H7 0.7587 0.7019 0.7159 0.141 Uiso calc R 1 1 . .
C C8 0.7581(2) 0.6874(2) 0.5779(3) 0.1063(12) Uani d . 1 1 . .
H H8 0.7271 0.7449 0.5665 0.128 Uiso calc R 1 1 . .
C C9 0.78464(17) 0.62923(19) 0.5019(2) 0.0812(8) Uani d . 1 1 . .
C C10 0.7635(2) 0.6625(2) 0.4032(3) 0.1076(11) Uani d . 1 1 . .
H H10A 0.7293 0.7220 0.4048 0.161 Uiso calc R 1 1 . .
H H10B 0.7225 0.6167 0.3725 0.161 Uiso calc R 1 1 . .
H H10C 0.8254 0.6695 0.3707 0.161 Uiso calc R 1 1 . .
O O11 0.91143(13) 0.36828(12) 0.28533(12) 0.0830(6) Uani d . 1 1 . .
C C12 0.98967(15) 0.24407(16) 0.37022(17) 0.0626(6) Uani d . 1 1 . .
C C13 1.02359(15) 0.20750(17) 0.45520(17) 0.0673(7) Uani d . 1 1 . .
H H13 1.0135 0.2428 0.5082 0.081 Uiso calc R 1 1 . .
C C14 1.07221(17) 0.11945(19) 0.4623(2) 0.0772(8) Uani d . 1 1 . .
C C15 1.0858(2) 0.0661(2) 0.3793(2) 0.0908(9) Uani d . 1 1 . .
H H15 1.1180 0.0081 0.3825 0.109 Uiso calc R 1 1 . .
C C16 1.0530(2) 0.0979(2) 0.2950(2) 0.0924(9) Uani d . 1 1 . .
H H16 1.0623 0.0611 0.2429 0.111 Uiso calc R 1 1 . .
C C17 1.00483(19) 0.18723(18) 0.2883(2) 0.0749(7) Uani d . 1 1 . .
O O18 0.97406(16) 0.21620(15) 0.20261(13) 0.1000(7) Uani d . 1 1 . .
H H18 0.9475 0.2682 0.2066 0.150 Uiso calc R 1 1 . .
C C19 1.1099(2) 0.0842(2) 0.5547(2) 0.0995(10) Uani d . 1 1 . .
H H19A 1.1807 0.0944 0.5588 0.149 Uiso calc R 1 1 . .
H H19B 1.0960 0.0181 0.5605 0.149 Uiso calc R 1 1 . .
H H19C 1.0770 0.1180 0.6031 0.149 Uiso calc R 1 1 . .

loop_
_atom_site_aniso_label
_atom_site_aniso_U_11
_atom_site_aniso_U_22
_atom_site_aniso_U_33
_atom_site_aniso_U_12
_atom_site_aniso_U_13
_atom_site_aniso_U_23
C1 0.0505(11) 0.0700(14) 0.0717(16) -0.0065(10) -0.0030(10) -0.0002(12)
C2 0.0521(12) 0.0733(14) 0.0748(17) 0.0036(11) -0.0079(11) -0.0016(12)
C3 0.0485(11) 0.0733(14) 0.0754(16) -0.0053(11) 0.0020(10) 0.0045(12)
C4 0.0436(11) 0.0783(15) 0.0837(19) -0.0045(11) 0.0050(11) -0.0046(12)
C5 0.0648(15) 0.109(2) 0.091(2) -0.0065(14) 0.0051(14) -0.0096(17)
C6 0.0821(19) 0.159(3) 0.089(2) -0.025(2) 0.0116(17) -0.026(2)
C7 0.081(2) 0.140(3) 0.133(3) -0.025(2) 0.036(2) -0.057(3)
C8 0.0632(16) 0.095(2) 0.161(4) -0.0030(15) 0.030(2) -0.030(2)
C9 0.0486(13) 0.0778(16) 0.117(2) -0.0026(12) 0.0137(13) -0.0063(16)
C10 0.0789(18) 0.094(2) 0.150(3) 0.0232(17) 0.0071(19) 0.0232(19)
O11 0.0850(12) 0.0894(12) 0.0746(13) 0.0041(10) -0.0114(9) 0.0032(9)
C12 0.0476(11) 0.0683(13) 0.0721(16) -0.0059(10) 0.0035(10) -0.0023(11)
C13 0.0451(11) 0.0729(14) 0.0839(18) 0.0025(11) 0.0032(11) -0.0028(12)
C14 0.0506(13) 0.0789(16) 0.102(2) 0.0035(12) 0.0047(12) 0.0072(15)
C15 0.0686(16) 0.0779(17) 0.126(3) 0.0118(14) 0.0164(17) -0.0007(17)
C16 0.0861(18) 0.0858(19) 0.105(2) 0.0037(15) 0.0221(17) -0.0233(16)
C17 0.0698(15) 0.0801(16) 0.0749(18) -0.0078(13) 0.0117(12) -0.0047(13)
O18 0.1154(16) 0.1075(15) 0.0771(14) 0.0001(12) 0.0056(11) -0.0128(11)
C19 0.0693(16) 0.103(2) 0.126(3) 0.0179(16) -0.0041(16) 0.0227(18)

loop_
_atom_type_symbol
_atom_type_description
_atom_type_scat_dispersion_real
_atom_type_scat_dispersion_imag
_atom_type_scat_source
C C 0.0033 0.0016 'International Tables Vol C Tables 4.2.6.8 and 6.1.1.4'
H H 0.0000 0.0000 'International Tables Vol C Tables 4.2.6.8 and 6.1.1.4'
O O 0.0106 0.0060 'International Tables Vol C Tables 4.2.6.8 and 6.1.1.4'
N N 0.0061 0.0033 'International Tables Vol C Tables 4.2.6.8 and 6.1.1.4'
S S 0.1246 0.1234 'International Tables Vol C Tables 4.2.6.8 and 6.1.1.4'

loop_
_geom_angle_atom_site_label_1
_geom_angle_atom_site_label_2
_geom_angle_atom_site_label_3
_geom_angle_site_symmetry_1
_geom_angle_site_symmetry_3
_geom_angle
_geom_angle_publ_flag
O11 C1 C12 . . 119.4(2) ?
O11 C1 C2 . . 119.5(2) ?
C12 C1 C2 . . 121.1(2) ?
C3 C2 C1 . . 121.8(2) ?
C3 C2 H2 . . 119.1 ?
C1 C2 H2 . . 119.1 ?
C2 C3 C4 . . 128.4(2) ?
C2 C3 H3 . . 115.8 ?
C4 C3 H3 . . 115.8 ?
C5 C4 C9 . . 118.5(2) ?
C5 C4 C3 . . 120.9(2) ?
C9 C4 C3 . . 120.6(2) ?
C4 C5 C6 . . 121.4(3) ?
C4 C5 H5 . . 119.3 ?
C6 C5 H5 . . 119.3 ?
C7 C6 C5 . . 119.6(3) ?
C7 C6 H6 . . 120.2 ?
C5 C6 H6 . . 120.2 ?
C8 C7 C6 . . 119.7(3) ?
C8 C7 H7 . . 120.1 ?
C6 C7 H7 . . 120.1 ?
C7 C8 C9 . . 122.7(3) ?
C7 C8 H8 . . 118.6 ?
C9 C8 H8 . . 118.6 ?
C8 C9 C4 . . 118.1(3) ?
C8 C9 C10 . . 120.2(3) ?
C4 C9 C10 . . 121.7(2) ?
C9 C10 H10A . . 109.5 ?
C9 C10 H10B . . 109.5 ?
H10A C10 H10B . . 109.5 ?
C9 C10 H10C . . 109.5 ?
H10A C10 H10C . . 109.5 ?
H10B C10 H10C . . 109.5 ?
C13 C12 C17 . . 118.0(2) ?
C13 C12 C1 . . 122.1(2) ?
C17 C12 C1 . . 119.9(2) ?
C14 C13 C12 . . 122.4(2) ?
C14 C13 H13 . . 118.8 ?
C12 C13 H13 . . 118.8 ?
C13 C14 C15 . . 117.5(3) ?
C13 C14 C19 . . 120.5(3) ?
C15 C14 C19 . . 122.0(2) ?
C16 C15 C14 . . 122.4(3) ?
C16 C15 H15 . . 118.8 ?
C14 C15 H15 . . 118.8 ?
C15 C16 C17 . . 119.7(3) ?
C15 C16 H16 . . 120.1 ?
C17 C16 H16 . . 120.1 ?
O18 C17 C16 . . 117.6(3) ?
O18 C17 C12 . . 122.5(2) ?
C16 C17 C12 . . 119.9(3) ?
C17 O18 H18 . . 109.5 ?
C14 C19 H19A . . 109.5 ?
C14 C19 H19B . . 109.5 ?
H19A C19 H19B . . 109.5 ?
C14 C19 H19C . . 109.5 ?
H19A C19 H19C . . 109.5 ?
H19B C19 H19C . . 109.5 ?

loop_
_geom_bond_atom_site_label_1
_geom_bond_atom_site_label_2
_geom_bond_site_symmetry_2
_geom_bond_distance
_geom_bond_publ_flag
C1 O11 . 1.263(3) ?
C1 C12 . 1.506(3) ?
C1 C2 . 1.513(3) ?
C2 C3 . 1.339(3) ?
C2 H2 . 0.9300 ?
C3 C4 . 1.494(3) ?
C3 H3 . 0.9300 ?
C4 C5 . 1.423(4) ?
C4 C9 . 1.450(4) ?
C5 C6 . 1.423(4) ?
C5 H5 . 0.9300 ?
C6 C7 . 1.409(5) ?
C6 H6 . 0.9300 ?
C7 C8 . 1.387(5) ?
C7 H7 . 0.9300 ?
C8 C9 . 1.425(4) ?
C8 H8 . 0.9300 ?
C9 C10 . 1.541(4) ?
C10 H10A . 0.9600 ?
C10 H10B . 0.9600 ?
C10 H10C . 0.9600 ?
C12 C13 . 1.417(3) ?
C12 C17 . 1.454(4) ?
C13 C14 . 1.411(3) ?
C13 H13 . 0.9300 ?
C14 C15 . 1.438(4) ?
C14 C19 . 1.523(4) ?
C15 C16 . 1.379(4) ?
C15 H15 . 0.9300 ?
C16 C17 . 1.425(4) ?
C16 H16 . 0.9300 ?
C17 O18 . 1.378(3) ?
O18 H18 . 0.8200 ?
C19 H19A . 0.9600 ?
C19 H19B . 0.9600 ?
C19 H19C . 0.9600 ?

loop_
_geom_hbond_atom_site_label_D
_geom_hbond_atom_site_label_H
_geom_hbond_atom_site_label_A
_geom_hbond_site_symmetry_A
_geom_hbond_distance_DH
_geom_hbond_distance_HA
_geom_hbond_distance_DA
_geom_hbond_angle_DHA
_geom_hbond_publ_flag
O18 H18 O11 . 0.82 1.89 2.608(3) 146 yes

loop_
_geom_torsion_atom_site_label_1
_geom_torsion_atom_site_label_2
_geom_torsion_atom_site_label_3
_geom_torsion_atom_site_label_4
_geom_torsion_site_symmetry_1
_geom_torsion_site_symmetry_2
_geom_torsion_site_symmetry_3
_geom_torsion_site_symmetry_4
_geom_torsion
_geom_torsion_publ_flag
O11 C1 C2 C3 . . . . 7.3(3) ?
C12 C1 C2 C3 . . . . -171.5(2) ?
C1 C2 C3 C4 . . . . 178.5(2) ?
C2 C3 C4 C5 . . . . -10.4(3) ?
C2 C3 C4 C9 . . . . 170.3(2) ?
C9 C4 C5 C6 . . . . -0.8(4) ?
C3 C4 C5 C6 . . . . 179.9(2) ?
C4 C5 C6 C7 . . . . 0.5(4) ?
C5 C6 C7 C8 . . . . 0.1(4) ?
C6 C7 C8 C9 . . . . -0.4(5) ?
C7 C8 C9 C4 . . . . 0.2(4) ?
C7 C8 C9 C10 . . . . -179.0(3) ?
C5 C4 C9 C8 . . . . 0.4(3) ?
C3 C4 C9 C8 . . . . 179.8(2) ?
C5 C4 C9 C10 . . . . 179.6(2) ?
C3 C4 C9 C10 . . . . -1.0(3) ?
O11 C1 C12 C13 . . . . 178.86(19) ?
C2 C1 C12 C13 . . . . -2.3(3) ?
O11 C1 C12 C17 . . . . -1.5(3) ?
C2 C1 C12 C17 . . . . 177.34(19) ?
C17 C12 C13 C14 . . . . 0.9(3) ?
C1 C12 C13 C14 . . . . -179.4(2) ?
C12 C13 C14 C15 . . . . -0.6(3) ?
C12 C13 C14 C19 . . . . 178.3(2) ?
C13 C14 C15 C16 . . . . -0.3(4) ?
C19 C14 C15 C16 . . . . -179.2(2) ?
C14 C15 C16 C17 . . . . 0.9(4) ?
C15 C16 C17 O18 . . . . 179.5(2) ?
C15 C16 C17 C12 . . . . -0.6(4) ?
C13 C12 C17 O18 . . . . 179.6(2) ?
C1 C12 C17 O18 . . . . -0.1(3) ?
C13 C12 C17 C16 . . . . -0.3(3) ?
C1 C12 C17 C16 . . . . -180.0(2) ?

loop_
_cod_related_entry_id
_cod_related_entry_database
_cod_related_entry_code
1 ChemSpider 30656705
